data_1549934
loop_
_publ_author_name
'Qu, Hang'
'Tang, Xiao'
'Wang, Xinchang'
'Li, Zhihao'
'Huang, Zheyu'
'Zhang, Hui'
'Tian, Zhongqun'
'Cao, Xiaoyu'

_publ_section_title
;
 Chiral molecular face-rotating sandwich structures constructed through
 restricting the phenyl flipping of tetraphenylethylene.
;
_journal_issue 47
_journal_name_full 'Chemical science'
_journal_page_first 8814
_journal_page_last 8818
_journal_paper_doi 10.1039/c8sc03404d
_journal_volume 9
_journal_year 2018
_chemical_formula_moiety 'C114 H108 N16 O12'
_chemical_formula_sum 'C114 H108 N16 O12'
_chemical_formula_weight 1894.16
_chemical_melting_point ?
_chemical_name_common 1
_space_group_crystal_system monoclinic
_space_group_IT_number 13
_space_group_name_Hall '-P 2yc'
_space_group_name_H-M_alt 'P 1 2/c 1'
_symmetry_space_group_name_Hall '-P 2yc'
_symmetry_space_group_name_H-M 'P 1 2/c 1'
_atom_sites_solution_hydrogens geom
_atom_sites_solution_primary iterative
_audit_creation_date 2018-07-17
_audit_creation_method
;
Olex2 1.2-alpha
(compiled 2018.05.29 svn.r3508 for OlexSys, GUI svn.r5506)
;
_audit_update_record
;
2018-07-17 deposited with the CCDC.
2018-09-14 downloaded from the CCDC.
;
_cell_angle_alpha 90
_cell_angle_beta 94.091(2)
_cell_angle_gamma 90
_cell_formula_units_Z 4
_cell_length_a 26.0567(5)
_cell_length_b 14.2086(3)
_cell_length_c 28.6868(6)
_cell_measurement_reflns_used 9217
_cell_measurement_temperature 150.00(10)
_cell_measurement_theta_max 70.6850
_cell_measurement_theta_min 4.3780
_cell_volume 10593.6(4)
_computing_cell_refinement 'CrysAlisPro 1.171.38.43 (Rigaku OD, 2015)'
_computing_data_collection 'CrysAlisPro 1.171.38.43 (Rigaku OD, 2015)'
_computing_data_reduction 'CrysAlisPro 1.171.38.43 (Rigaku OD, 2015)'
_computing_molecular_graphics 'Olex2 (Dolomanov et al., 2009)'
_computing_publication_material 'Olex2 (Dolomanov et al., 2009)'
_computing_structure_refinement 'ShelXL (Sheldrick, 2015)'
_computing_structure_solution 'olex2.solve (Bourhis et al., 2015)'
_diffrn_ambient_environment N~2~
_diffrn_ambient_temperature 150.00(10)
_diffrn_detector 'CCD plate'
_diffrn_detector_area_resol_mean 5.2913
_diffrn_detector_type AtlasS2
_diffrn_measured_fraction_theta_full 0.980
_diffrn_measured_fraction_theta_max 0.953
_diffrn_measurement_details
;
List of Runs (angles in degrees, time in seconds):

  # Type    Start    End  Width  t~exp~   \w     \q     \k     \f   Frames
#--------------------------------------------------------------------------
  1  \w     25.00  98.00   1.00   10.00    --   40.84-125.00 -30.00   73
  2  \w     25.00 134.00   1.00   25.00    --  102.39 -77.00 -30.00  109
  3  \w     72.00 147.00   1.00   25.00    --  102.39  30.00  90.00   75
  4  \w     94.00 177.00   1.00   25.00    --  102.39 125.00   0.00   83
  5  \w     72.00 176.00   1.00   25.00    --  102.39  61.00 120.00  104
  6  \w   -115.00 -13.00   1.00   10.00    --  -40.84 -57.00 150.00  102
;
_diffrn_measurement_device 'four-circle diffractometer'
_diffrn_measurement_device_type 'SuperNova, Dual, Cu at zero, AtlasS2'
_diffrn_measurement_method '\w scans'
_diffrn_orient_matrix_type 'CrysAlisPro convention (1999,Acta A55,543-557)'
_diffrn_orient_matrix_UB_11 0.0323272000
_diffrn_orient_matrix_UB_12 0.0845554000
_diffrn_orient_matrix_UB_13 0.0186158000
_diffrn_orient_matrix_UB_21 -0.0497254000
_diffrn_orient_matrix_UB_22 0.0562999000
_diffrn_orient_matrix_UB_23 0.0059268000
_diffrn_orient_matrix_UB_31 -0.0015351000
_diffrn_orient_matrix_UB_32 -0.0377942000
_diffrn_orient_matrix_UB_33 0.0501400000
_diffrn_radiation_monochromator mirror
_diffrn_radiation_probe x-ray
_diffrn_radiation_type CuK\a
_diffrn_radiation_wavelength 1.54184
_diffrn_reflns_av_R_equivalents 0.0356
_diffrn_reflns_av_unetI/netI 0.0478
_diffrn_reflns_Laue_measured_fraction_full 0.980
_diffrn_reflns_Laue_measured_fraction_max 0.953
_diffrn_reflns_limit_h_max 31
_diffrn_reflns_limit_h_min -22
_diffrn_reflns_limit_k_max 12
_diffrn_reflns_limit_k_min -17
_diffrn_reflns_limit_l_max 34
_diffrn_reflns_limit_l_min -29
_diffrn_reflns_number 34160
_diffrn_reflns_point_group_measured_fraction_full 0.980
_diffrn_reflns_point_group_measured_fraction_max 0.953
_diffrn_reflns_theta_full 67.684
_diffrn_reflns_theta_max 70.900
_diffrn_reflns_theta_min 3.545
_diffrn_source 'micro-focus sealed X-ray tube'
_diffrn_source_type 'SuperNova (Cu) X-ray Source'
_exptl_absorpt_coefficient_mu 0.632
_exptl_absorpt_correction_T_max 1.00000
_exptl_absorpt_correction_T_min 0.90335
_exptl_absorpt_correction_type multi-scan
_exptl_absorpt_process_details
;
CrysAlisPro 1.171.38.43 (Rigaku Oxford Diffraction, 2015)
Empirical absorption correction using spherical harmonics,
 implemented in SCALE3 ABSPACK scaling algorithm.
;
_exptl_crystal_colour 'clear dark red'
_exptl_crystal_colour_lustre clear
_exptl_crystal_colour_modifier dark
_exptl_crystal_colour_primary red
_exptl_crystal_density_diffrn 1.188
_exptl_crystal_density_meas ?
_exptl_crystal_density_method 'Not measured'
_exptl_crystal_description prism
_exptl_crystal_F_000 4000
_exptl_crystal_recrystallization_method 'slow evaporation'
_exptl_crystal_size_max 0.2
_exptl_crystal_size_mid 0.2
_exptl_crystal_size_min 0.2
_refine_diff_density_max 0.418
_refine_diff_density_min -0.326
_refine_diff_density_rms 0.048
_refine_ls_extinction_method none
_refine_ls_goodness_of_fit_ref 1.013
_refine_ls_hydrogen_treatment constr
_refine_ls_matrix_type full
_refine_ls_number_parameters 1291
_refine_ls_number_reflns 19489
_refine_ls_number_restraints 0
_refine_ls_restrained_S_all 1.013
_refine_ls_R_factor_all 0.0810
_refine_ls_R_factor_gt 0.0576
_refine_ls_shift/su_max 0.001
_refine_ls_shift/su_mean 0.000
_refine_ls_structure_factor_coef Fsqd
_refine_ls_weighting_details 'w=1/[\s^2^(Fo^2^)+(0.0757P)^2^+5.3557P] where P=(Fo^2^+2Fc^2^)/3'
_refine_ls_weighting_scheme calc
_refine_ls_wR_factor_gt 0.1504
_refine_ls_wR_factor_ref 0.1668
_reflns_Friedel_coverage 0.000
_reflns_number_gt 14107
_reflns_number_total 19489
_reflns_threshold_expression 'I > 2\s(I)'
_cod_data_source_file c8sc03404d2.cif
_cod_data_source_block 1
_cod_depositor_comments
;
The following automatic conversions were performed:

'_chemical_melting_point' value 'Not measured' was changed to '?' -
the value is undefined or not given.

'_exptl_crystal_density_meas' value 'Not measured' was changed to '?'
- the value is perceived as not measured.

Automatic conversion script
Id: cif_fix_values 4973 2017-02-22 13:04:09Z antanas 

 Adding full bibliography for 1549934--1549935.cif.
;
_cod_database_code 1549934
_shelx_shelxl_version_number 2014/7
_chemical_oxdiff_formula chno
_shelx_space_group_comment
;
The symmetry employed for this shelxl refinement is uniquely defined
by the following loop, which should always be used as a source of
symmetry information in preference to the above space-group names.
They are only intended as comments.
;
_reflns_odcompleteness_completeness 98.54
_reflns_odcompleteness_iscentric 1
_reflns_odcompleteness_theta 64.99
_olex2_refinement_description
;
1. Fixed Uiso
 At 1.2 times of:
  All C(H) groups, All C(H,H) groups
 At 1.5 times of:
  All O(H) groups
2.a Secondary CH2 refined with riding coordinates:
 C02U(H02c,H02h), C02W(H02k,H02l), C034(H03a,H03b), C037(H03c,H03d), C03D(H03g,
 H03h), C03G(H03j,H03k), C03H(H03l,H03m), C03J(H03o,H03p), C03M(H03s,H03t),
 C03N(H03u,H03v), C03O(H03w,H03x), C03P(H03y,H), C03R(H03z,Ha), C03S(H03,Hb),
 C03T(H0aa,Hc), C03U(H1aa,Hd), C03V(H2aa,He), C03W(H3aa,Hf), C03X(H4aa,Hg),
 C03Z(H6aa,Hh), C040(H04a,H04b), C042(H04c,H04d), C043(H04e,H04f), C044(H04g,
 H04h)
2.b Aromatic/amide H refined with riding coordinates:
 C012(H012), C014(H014), C015(H015), C01B(H01B), C01D(H01D), C01I(H01I),
 C01L(H01L), C01M(H01M), C01Q(H01Q), C01U(H01U), C01V(H01V), C01X(H01X),
 C01Y(H01Y), C01Z(H01Z), C022(H022), C023(H023), C024(H024), C026(H026),
 C027(H027), C02A(H02A), C02B(H02B), C02D(H02D), C02E(H02E), C02F(H02F),
 C02G(H02G), C02I(H02I), C02J(H02J), C02M(H02M), C02O(H02O), C02P(H02P),
 C02Q(H02Q), C02R(H02R), C02T(H02T), C02V(H02V), C02X(H02X), C02Y(H02Y),
 C032(H032), C033(H033), C036(H036), C039(H039), C03A(H03e), C03C(H03f),
 C03F(H03i), C03I(H03n), C03K(H03q), C03L(H03r), C03Y(H5aa), C041(H041)
2.c Idealised tetrahedral OH refined as rotating group:
 O004(H004), O005(H005), O006(H006), O007(H007), O008(H008), O009(H009),
 O00A(H00A), O00B(H00B), O00C(H00C), O00D(H00D), O00F(H00F), O00H(H00H)
;
_olex2_submission_original_sample_id 'FRSs 1'
_olex2_submission_special_instructions 'No special instructions were received'
_oxdiff_exptl_absorpt_empirical_details
;
Empirical correction (ABSPACK) includes:
- Absorption correction using spherical harmonics
- Frame scaling
;
_oxdiff_exptl_absorpt_empirical_full_max 1.170
_oxdiff_exptl_absorpt_empirical_full_min 0.798

loop_
_space_group_symop_operation_xyz
'x, y, z'
'-x, y, -z+1/2'
'-x, -y, -z'
'x, -y, z-1/2'

loop_
_atom_site_label
_atom_site_type_symbol
_atom_site_fract_x
_atom_site_fract_y
_atom_site_fract_z
_atom_site_U_iso_or_equiv
_atom_site_adp_type
_atom_site_occupancy
_atom_site_site_symmetry_order
_atom_site_calc_flag
_atom_site_refinement_flags_posn
O004 O 0.15853(8) 0.34526(15) 0.16493(6) 0.0476(5) Uani 1 1 d .
H004 H 0.1806 0.3040 0.1663 0.071 Uiso 1 1 calc GR
O005 O 0.31001(8) -0.23508(14) 0.55010(7) 0.0476(5) Uani 1 1 d .
H005 H 0.2850 -0.2488 0.5324 0.071 Uiso 1 1 calc GR
O006 O 0.23205(8) -0.08622(14) 0.29371(7) 0.0481(5) Uani 1 1 d .
H006 H 0.2590 -0.0877 0.2806 0.072 Uiso 1 1 calc GR
O007 O 0.15403(8) 0.77349(13) 0.33122(8) 0.0493(5) Uani 1 1 d .
H007 H 0.1845 0.7665 0.3267 0.074 Uiso 1 1 calc GR
O008 O 0.24738(9) 0.58722(14) 0.55406(7) 0.0521(5) Uani 1 1 d .
H008 H 0.2518 0.5684 0.5811 0.078 Uiso 1 1 calc GR
O009 O 0.32905(9) 0.44546(17) 0.25918(7) 0.0562(6) Uani 1 1 d .
H009 H 0.3555 0.4756 0.2653 0.084 Uiso 1 1 calc GR
O00A O -0.03311(8) 0.00334(15) 0.38173(8) 0.0552(6) Uani 1 1 d .
H00A H -0.0152 -0.0240 0.4021 0.083 Uiso 1 1 calc GR
O00B O 0.00524(9) 0.37100(17) 0.54730(7) 0.0538(5) Uani 1 1 d .
H00B H 0.0302 0.3817 0.5655 0.081 Uiso 1 1 calc GR
O00C O 0.11782(9) 0.10902(16) 0.58005(8) 0.0560(5) Uani 1 1 d .
H00C H 0.1210 0.0530 0.5865 0.084 Uiso 1 1 calc GR
O00D O 0.50157(8) 0.49709(15) 0.43749(8) 0.0545(5) Uani 1 1 d .
H00D H 0.4801 0.5393 0.4354 0.082 Uiso 1 1 calc GR
O00F O 0.48862(8) 0.04302(18) 0.30858(8) 0.0571(6) Uani 1 1 d .
H00F H 0.4757 0.0812 0.2898 0.086 Uiso 1 1 calc GR
N00G N 0.24284(8) -0.21560(16) 0.47729(8) 0.0397(5) Uani 1 1 d .
O00H O 0.35827(11) 0.2425(2) 0.69332(8) 0.0715(7) Uani 1 1 d .
H00H H 0.3290 0.2240 0.6969 0.107 Uiso 1 1 calc GR
N00I N 0.24062(9) 0.68251(17) 0.32473(8) 0.0432(5) Uani 1 1 d .
N00K N 0.13033(9) -0.18947(16) 0.50569(8) 0.0402(5) Uani 1 1 d .
N00L N 0.04029(8) -0.01342(17) 0.44942(8) 0.0413(5) Uani 1 1 d .
N00M N 0.32317(9) -0.03545(16) 0.27338(8) 0.0432(5) Uani 1 1 d .
N00N N 0.21152(9) 0.20175(17) 0.20090(8) 0.0434(5) Uani 1 1 d .
N00O N 0.09925(9) 0.42492(17) 0.57384(8) 0.0442(5) Uani 1 1 d .
N00P N 0.16176(10) -0.05689(17) 0.58054(8) 0.0462(6) Uani 1 1 d .
N00Q N 0.37734(9) 0.69009(17) 0.36897(9) 0.0472(6) Uani 1 1 d .
N00R N 0.27136(10) 0.47292(18) 0.62002(8) 0.0481(6) Uani 1 1 d .
N00S N 0.34830(9) 0.12596(19) 0.21021(8) 0.0475(6) Uani 1 1 d .
N00T N 0.43623(9) 0.18714(19) 0.28027(9) 0.0515(6) Uani 1 1 d .
N00V N 0.41952(10) 0.58433(18) 0.45655(9) 0.0503(6) Uani 1 1 d .
C00W C 0.28068(10) 0.32104(17) 0.37984(8) 0.0318(5) Uani 1 1 d .
N00X N 0.40137(9) 0.52837(18) 0.31191(9) 0.0500(6) Uani 1 1 d .
N00Y N 0.19727(11) 0.3510(2) 0.66765(8) 0.0535(7) Uani 1 1 d .
C00Z C 0.25989(9) 0.28869(17) 0.42436(8) 0.0312(5) Uani 1 1 d .
C010 C 0.23920(9) 0.12492(17) 0.39522(8) 0.0316(5) Uani 1 1 d .
C011 C 0.08067(9) 0.34752(18) 0.28702(8) 0.0319(5) Uani 1 1 d .
C012 C 0.11486(10) 0.27672(19) 0.27861(8) 0.0347(5) Uani 1 1 d .
H012 H 0.1199 0.2287 0.3005 0.042 Uiso 1 1 calc R
C013 C 0.26038(9) 0.36543(17) 0.46029(8) 0.0327(5) Uani 1 1 d .
C014 C 0.32605(10) 0.37236(17) 0.38082(8) 0.0333(5) Uani 1 1 d .
H014 H 0.3456 0.3782 0.4091 0.040 Uiso 1 1 calc R
C015 C 0.13655(10) 0.51854(18) 0.34199(8) 0.0327(5) Uani 1 1 d .
H015 H 0.1552 0.4631 0.3399 0.039 Uiso 1 1 calc R
C016 C 0.03314(9) 0.11890(18) 0.39706(9) 0.0340(5) Uani 1 1 d .
C017 C 0.28022(10) 0.03397(18) 0.33582(8) 0.0337(5) Uani 1 1 d .
C018 C 0.23870(9) 0.20301(17) 0.43046(8) 0.0312(5) Uani 1 1 d .
C019 C 0.20931(9) 0.18071(17) 0.47207(8) 0.0324(5) Uani 1 1 d .
C01A C 0.14236(10) 0.27422(18) 0.23850(8) 0.0346(5) Uani 1 1 d .
C01B C 0.07181(10) 0.41657(18) 0.25253(9) 0.0344(5) Uani 1 1 d .
H01B H 0.0488 0.4651 0.2572 0.041 Uiso 1 1 calc R
C01C C 0.16099(10) 0.60436(18) 0.33546(8) 0.0329(5) Uani 1 1 d .
C01D C 0.28129(10) 0.10468(17) 0.37025(8) 0.0328(5) Uani 1 1 d .
H01D H 0.3114 0.1390 0.3764 0.039 Uiso 1 1 calc R
C01E C 0.13303(10) 0.34388(19) 0.20455(8) 0.0355(6) Uani 1 1 d .
C01F C 0.08502(10) 0.51376(18) 0.35151(8) 0.0338(5) Uani 1 1 d .
C01G C 0.31577(10) -0.11384(18) 0.49161(9) 0.0354(5) Uani 1 1 d .
C01H C 0.04125(10) 0.41727(18) 0.41025(9) 0.0348(5) Uani 1 1 d .
C01I C 0.09682(10) 0.41352(19) 0.21158(9) 0.0389(6) Uani 1 1 d .
H01I H 0.0893 0.4585 0.1885 0.047 Uiso 1 1 calc R
C01J C 0.05695(9) 0.34835(18) 0.33299(8) 0.0335(5) Uani 1 1 d .
C01K C 0.34368(10) 0.41556(18) 0.34137(9) 0.0357(5) Uani 1 1 d .
C01L C 0.26884(10) -0.14508(19) 0.46483(9) 0.0375(6) Uani 1 1 d .
H01L H 0.2577 -0.1124 0.4379 0.045 Uiso 1 1 calc R
C01M C 0.05445(9) 0.20453(18) 0.38473(9) 0.0340(5) Uani 1 1 d .
H01M H 0.0829 0.2277 0.4026 0.041 Uiso 1 1 calc R
N01N N 0.26745(12) 0.1840(2) 0.66863(9) 0.0618(8) Uani 1 1 d .
C01O C 0.23511(11) -0.01892(18) 0.32689(9) 0.0374(6) Uani 1 1 d .
C01P C 0.05925(10) 0.42295(19) 0.36174(9) 0.0352(5) Uani 1 1 d .
C01Q C 0.19524(10) 0.06934(19) 0.38589(9) 0.0372(6) Uani 1 1 d .
H01Q H 0.1665 0.0807 0.4024 0.045 Uiso 1 1 calc R
C01R C 0.18783(11) 0.07005(19) 0.53265(9) 0.0389(6) Uani 1 1 d .
C01S C 0.26923(10) 0.42591(19) 0.54025(9) 0.0375(6) Uani 1 1 d .
C01T C 0.03449(9) 0.25617(18) 0.34660(9) 0.0340(5) Uani 1 1 d .
C01U C 0.27241(10) 0.35276(18) 0.50770(9) 0.0344(5) Uani 1 1 d .
H01U H 0.2830 0.2936 0.5184 0.041 Uiso 1 1 calc R
C01V C 0.21713(10) 0.09687(18) 0.49587(9) 0.0362(6) Uani 1 1 d .
H01V H 0.2429 0.0566 0.4871 0.043 Uiso 1 1 calc R
C01W C 0.06553(10) 0.42489(18) 0.49373(9) 0.0360(6) Uani 1 1 d .
C01X C 0.25272(10) 0.31151(18) 0.33617(9) 0.0365(6) Uani 1 1 d .
H01X H 0.2223 0.2771 0.3342 0.044 Uiso 1 1 calc R
C01Y C 0.07644(10) 0.43932(18) 0.44731(9) 0.0356(5) Uani 1 1 d .
H01Y H 0.1082 0.4644 0.4410 0.043 Uiso 1 1 calc R
C01Z C 0.26940(11) 0.3518(2) 0.29639(9) 0.0415(6) Uani 1 1 d .
H01Z H 0.2503 0.3438 0.2680 0.050 Uiso 1 1 calc R
C020 C 0.38446(10) 0.00157(19) 0.50292(10) 0.0395(6) Uani 1 1 d .
C021 C 0.31451(11) 0.4044(2) 0.29801(9) 0.0408(6) Uani 1 1 d .
C022 C 0.21561(10) 0.6062(2) 0.32847(8) 0.0378(6) Uani 1 1 d .
H022 H 0.2330 0.5494 0.3266 0.045 Uiso 1 1 calc R
C023 C 0.16981(10) 0.23953(18) 0.48603(9) 0.0375(6) Uani 1 1 d .
H023 H 0.1634 0.2961 0.4704 0.045 Uiso 1 1 calc R
C024 C 0.34212(10) -0.03632(18) 0.47722(9) 0.0378(6) Uani 1 1 d .
H024 H 0.3311 -0.0080 0.4490 0.045 Uiso 1 1 calc R
C025 C 0.42830(10) 0.0781(2) 0.43789(10) 0.0400(6) Uani 1 1 d .
C026 C 0.41809(10) 0.14396(19) 0.40254(10) 0.0400(6) Uani 1 1 d .
H026 H 0.3980 0.1962 0.4083 0.048 Uiso 1 1 calc R
C027 C 0.45774(10) -0.0007(2) 0.42764(11) 0.0447(7) Uani 1 1 d .
H027 H 0.4638 -0.0468 0.4504 0.054 Uiso 1 1 calc R
C028 C 0.33339(10) -0.15877(19) 0.53360(9) 0.0401(6) Uani 1 1 d .
C029 C 0.14869(11) 0.1309(2) 0.54625(9) 0.0421(6) Uani 1 1 d .
C02A C 0.32389(10) 0.02197(19) 0.30772(10) 0.0397(6) Uani 1 1 d .
H02A H 0.3534 0.0573 0.3149 0.048 Uiso 1 1 calc R
C02B C 0.05691(10) 0.06658(19) 0.43661(9) 0.0370(6) Uani 1 1 d .
H02B H 0.0854 0.0925 0.4533 0.044 Uiso 1 1 calc R
C02C C 0.13243(11) 0.68880(18) 0.33783(9) 0.0386(6) Uani 1 1 d .
C02D C 0.24633(10) 0.45677(19) 0.44574(9) 0.0386(6) Uani 1 1 d .
H02D H 0.2388 0.4682 0.4141 0.046 Uiso 1 1 calc R
C02E C 0.18222(10) 0.2034(2) 0.23466(9) 0.0384(6) Uani 1 1 d .
H02E H 0.1865 0.1576 0.2577 0.046 Uiso 1 1 calc R
C02F C -0.00761(10) 0.21901(19) 0.32029(9) 0.0385(6) Uani 1 1 d .
H02F H -0.0206 0.2510 0.2937 0.046 Uiso 1 1 calc R
C02G C 0.10563(11) 0.44220(19) 0.53074(9) 0.0388(6) Uani 1 1 d .
H02G H 0.1370 0.4666 0.5229 0.047 Uiso 1 1 calc R
C02H C 0.41002(10) 0.0879(2) 0.48568(10) 0.0414(6) Uani 1 1 d .
C02I C -0.00710(10) 0.38520(19) 0.42051(10) 0.0396(6) Uani 1 1 d .
H02I H -0.0318 0.3725 0.3963 0.047 Uiso 1 1 calc R
C02J C 0.19322(11) -0.00172(19) 0.35295(9) 0.0406(6) Uani 1 1 d .
H02J H 0.1637 -0.0382 0.3482 0.049 Uiso 1 1 calc R
C02K C -0.01031(10) 0.0850(2) 0.37090(10) 0.0410(6) Uani 1 1 d .
C02L C 0.01746(11) 0.38899(19) 0.50308(9) 0.0403(6) Uani 1 1 d .
C02M C 0.19273(11) -0.0246(2) 0.55153(9) 0.0408(6) Uani 1 1 d .
H02M H 0.2191 -0.0630 0.5423 0.049 Uiso 1 1 calc R
C02N C 0.25345(11) 0.51560(19) 0.52456(9) 0.0396(6) Uani 1 1 d .
C02O C 0.38753(10) 0.4784(2) 0.34601(10) 0.0402(6) Uani 1 1 d .
H02O H 0.4063 0.4827 0.3748 0.048 Uiso 1 1 calc R
C02P C 0.05788(11) 0.5984(2) 0.35416(10) 0.0429(6) Uani 1 1 d .
H02P H 0.0235 0.5970 0.3609 0.052 Uiso 1 1 calc R
C02Q C 0.27911(11) 0.4084(2) 0.59015(9) 0.0422(6) Uani 1 1 d .
H02Q H 0.2911 0.3498 0.6004 0.051 Uiso 1 1 calc R
C02R C 0.37698(11) -0.1235(2) 0.55901(10) 0.0446(7) Uani 1 1 d .
H02R H 0.3897 -0.1540 0.5861 0.054 Uiso 1 1 calc R
C02S C 0.43715(10) 0.1338(2) 0.35879(10) 0.0417(6) Uani 1 1 d .
C02T C 0.34962(11) 0.1597(2) 0.57190(10) 0.0447(7) Uani 1 1 d .
H02T H 0.3259 0.1325 0.5502 0.054 Uiso 1 1 calc R
C02U C 0.15469(11) -0.26962(19) 0.48424(10) 0.0433(6) Uani 1 1 d .
H02C H 0.1285 -0.3071 0.4672 0.052 Uiso 1 1 calc R
H02H H 0.1712 -0.3088 0.5086 0.052 Uiso 1 1 calc R
C02V C -0.01885(10) 0.3719(2) 0.46651(10) 0.0426(6) Uani 1 1 d .
H02V H -0.0515 0.3512 0.4728 0.051 Uiso 1 1 calc R
C02W C 0.19450(10) -0.2393(2) 0.45101(10) 0.0423(6) Uani 1 1 d .
H02K H 0.2002 -0.2899 0.4293 0.051 Uiso 1 1 calc R
H02L H 0.1819 -0.1850 0.4332 0.051 Uiso 1 1 calc R
C02X C 0.40104(11) -0.0449(2) 0.54442(10) 0.0450(7) Uani 1 1 d .
H02X H 0.4292 -0.0214 0.5625 0.054 Uiso 1 1 calc R
C02Y C 0.48832(11) 0.2544(2) 0.47478(11) 0.0465(7) Uani 1 1 d .
H02Y H 0.5073 0.1990 0.4751 0.056 Uiso 1 1 calc R
C02Z C 0.44014(11) 0.2544(2) 0.49276(10) 0.0449(7) Uani 1 1 d .
C030 C 0.41567(11) 0.1678(2) 0.51095(10) 0.0453(7) Uani 1 1 d .
C031 C 0.46879(10) 0.0551(2) 0.35003(11) 0.0465(7) Uani 1 1 d .
C032 C 0.08114(11) 0.6842(2) 0.34703(11) 0.0467(7) Uani 1 1 d .
H032 H 0.0621 0.7393 0.3484 0.056 Uiso 1 1 calc R
C033 C -0.03050(10) 0.1361(2) 0.33251(10) 0.0442(7) Uani 1 1 d .
H033 H -0.0595 0.1142 0.3151 0.053 Uiso 1 1 calc R
C034 C 0.08638(11) -0.1559(2) 0.47508(10) 0.0432(6) Uani 1 1 d .
H03A H 0.0581 -0.2000 0.4764 0.052 Uiso 1 1 calc R
H03B H 0.0961 -0.1539 0.4431 0.052 Uiso 1 1 calc R
C035 C 0.48064(11) 0.4193(2) 0.45592(10) 0.0471(7) Uani 1 1 d .
C036 C 0.47804(11) -0.0120(2) 0.38471(11) 0.0486(7) Uani 1 1 d .
H036 H 0.4979 -0.0646 0.3791 0.058 Uiso 1 1 calc R
C037 C 0.11991(11) -0.2024(2) 0.55505(10) 0.0449(7) Uani 1 1 d .
H03C H 0.1181 -0.2692 0.5618 0.054 Uiso 1 1 calc R
H03D H 0.0868 -0.1749 0.5604 0.054 Uiso 1 1 calc R
C038 C 0.39811(12) 0.1802(2) 0.55887(10) 0.0473(7) Uani 1 1 d .
C039 C 0.50859(11) 0.3351(2) 0.45655(11) 0.0482(7) Uani 1 1 d .
H039 H 0.5409 0.3335 0.4447 0.058 Uiso 1 1 calc R
C03A C 0.41340(11) 0.3397(2) 0.49294(10) 0.0462(7) Uani 1 1 d .
H03E H 0.3817 0.3415 0.5059 0.055 Uiso 1 1 calc R
C03B C 0.43248(11) 0.4219(2) 0.47448(10) 0.0448(7) Uani 1 1 d .
C03C C 0.14032(11) 0.21580(19) 0.52218(10) 0.0420(6) Uani 1 1 d .
H03F H 0.1146 0.2565 0.5307 0.050 Uiso 1 1 calc R
C03D C 0.06860(12) -0.0592(2) 0.48908(10) 0.0464(7) Uani 1 1 d .
H03G H 0.0466 -0.0648 0.5148 0.056 Uiso 1 1 calc R
H03H H 0.0982 -0.0211 0.4994 0.056 Uiso 1 1 calc R
C03E C 0.33487(12) 0.1786(2) 0.61691(10) 0.0490(7) Uani 1 1 d .
C03F C 0.42072(11) 0.1975(2) 0.32097(10) 0.0451(7) Uani 1 1 d .
H03I H 0.3985 0.2467 0.3267 0.054 Uiso 1 1 calc R
C03G C 0.32538(11) 0.7271(2) 0.35963(11) 0.0486(7) Uani 1 1 d .
H03J H 0.3274 0.7934 0.3519 0.058 Uiso 1 1 calc R
H03K H 0.3068 0.7215 0.3876 0.058 Uiso 1 1 calc R
C03H C 0.29566(11) 0.6751(2) 0.31946(11) 0.0505(7) Uani 1 1 d .
H03L H 0.3037 0.7023 0.2898 0.061 Uiso 1 1 calc R
H03M H 0.3058 0.6094 0.3196 0.061 Uiso 1 1 calc R
C03I C 0.24331(12) 0.52970(19) 0.47670(10) 0.0453(7) Uani 1 1 d .
H03N H 0.2344 0.5894 0.4656 0.054 Uiso 1 1 calc R
C03J C 0.16137(13) -0.1572(2) 0.58832(10) 0.0506(7) Uani 1 1 d .
H03O H 0.1543 -0.1702 0.6204 0.061 Uiso 1 1 calc R
H03P H 0.1948 -0.1835 0.5829 0.061 Uiso 1 1 calc R
C03K C 0.40220(12) 0.5094(2) 0.47438(11) 0.0497(8) Uani 1 1 d .
H03Q H 0.3705 0.5101 0.4873 0.060 Uiso 1 1 calc R
C03L C 0.28180(14) 0.1649(2) 0.62766(11) 0.0545(8) Uani 1 1 d .
H03R H 0.2579 0.1421 0.6047 0.065 Uiso 1 1 calc R
C03M C 0.25234(12) 0.1309(2) 0.20221(11) 0.0506(7) Uani 1 1 d .
H03S H 0.2428 0.0809 0.1803 0.061 Uiso 1 1 calc R
H03T H 0.2567 0.1037 0.2332 0.061 Uiso 1 1 calc R
C03N C 0.30279(12) 0.1753(2) 0.18967(10) 0.0513(7) Uani 1 1 d .
H03U H 0.3039 0.1758 0.1559 0.062 Uiso 1 1 calc R
H03V H 0.3038 0.2402 0.2003 0.062 Uiso 1 1 calc R
C03O C 0.38966(12) 0.6720(2) 0.45529(12) 0.0543(8) Uani 1 1 d .
H03W H 0.3983 0.7082 0.4834 0.065 Uiso 1 1 calc R
H03X H 0.3532 0.6575 0.4540 0.065 Uiso 1 1 calc R
C03P C 0.14438(13) 0.4380(2) 0.60632(10) 0.0521(7) Uani 1 1 d .
H03Y H 0.1434 0.5000 0.6203 0.063 Uiso 1 1 calc R
H H 0.1753 0.4337 0.5895 0.063 Uiso 1 1 calc R
C03Q C 0.37109(15) 0.2198(2) 0.65014(11) 0.0594(9) Uani 1 1 d .
C03R C 0.36620(12) -0.0328(2) 0.24305(11) 0.0530(8) Uani 1 1 d .
H03Z H 0.3750 -0.0962 0.2341 0.064 Uiso 1 1 calc R
HA H 0.3961 -0.0049 0.2598 0.064 Uiso 1 1 calc R
C03S C 0.14583(13) 0.3630(2) 0.64470(10) 0.0535(8) Uani 1 1 d .
H03 H 0.1222 0.3807 0.6679 0.064 Uiso 1 1 calc R
HB H 0.1343 0.3034 0.6311 0.064 Uiso 1 1 calc R
C03T C 0.40148(12) 0.7290(2) 0.41278(12) 0.0561(8) Uani 1 1 d .
H0AA H 0.3895 0.7930 0.4166 0.067 Uiso 1 1 calc R
HC H 0.4385 0.7312 0.4107 0.067 Uiso 1 1 calc R
C03U C 0.35076(13) 0.0256(2) 0.19925(11) 0.0539(8) Uani 1 1 d .
H1AA H 0.3756 0.0156 0.1761 0.065 Uiso 1 1 calc R
HD H 0.3174 0.0047 0.1860 0.065 Uiso 1 1 calc R
C03V C 0.39558(12) 0.1770(3) 0.20172(11) 0.0562(8) Uani 1 1 d .
H2AA H 0.3897 0.2135 0.1732 0.067 Uiso 1 1 calc R
HE H 0.4225 0.1317 0.1968 0.067 Uiso 1 1 calc R
C03W C 0.43885(12) 0.6039(2) 0.32250(13) 0.0574(8) Uani 1 1 d .
H3AA H 0.4611 0.6107 0.2970 0.069 Uiso 1 1 calc R
HF H 0.4600 0.5888 0.3507 0.069 Uiso 1 1 calc R
C03X C 0.41422(13) 0.2427(2) 0.24104(11) 0.0558(8) Uani 1 1 d .
H4AA H 0.4400 0.2852 0.2303 0.067 Uiso 1 1 calc R
HG H 0.3857 0.2799 0.2508 0.067 Uiso 1 1 calc R
C03Y C 0.43299(13) 0.2217(3) 0.59299(12) 0.0610(9) Uani 1 1 d .
H5AA H 0.4658 0.2373 0.5848 0.073 Uiso 1 1 calc R
C03Z C 0.40947(12) 0.6960(2) 0.32927(13) 0.0575(8) Uani 1 1 d .
H6AA H 0.4339 0.7471 0.3344 0.069 Uiso 1 1 calc R
HH H 0.3879 0.7098 0.3011 0.069 Uiso 1 1 calc R
C040 C 0.22186(14) 0.4375(3) 0.68664(10) 0.0607(9) Uani 1 1 d .
H04A H 0.2242 0.4346 0.7205 0.073 Uiso 1 1 calc R
H04B H 0.2006 0.4913 0.6772 0.073 Uiso 1 1 calc R
C041 C 0.42010(15) 0.2396(3) 0.63729(12) 0.0679(11) Uani 1 1 d .
H041 H 0.4444 0.2652 0.6590 0.082 Uiso 1 1 calc R
C042 C 0.27532(13) 0.4511(3) 0.66983(10) 0.0582(9) Uani 1 1 d .
H04C H 0.2927 0.5021 0.6870 0.070 Uiso 1 1 calc R
H04D H 0.2954 0.3942 0.6754 0.070 Uiso 1 1 calc R
C043 C 0.21348(15) 0.1800(3) 0.67869(11) 0.0643(9) Uani 1 1 d .
H04E H 0.2080 0.1283 0.6999 0.077 Uiso 1 1 calc R
H04F H 0.1922 0.1694 0.6500 0.077 Uiso 1 1 calc R
C044 C 0.19888(16) 0.2719(3) 0.70064(10) 0.0647(10) Uani 1 1 d .
H04G H 0.1653 0.2651 0.7129 0.078 Uiso 1 1 calc R
H04H H 0.2235 0.2859 0.7267 0.078 Uiso 1 1 calc R

loop_
_atom_site_aniso_label
_atom_site_aniso_U_11
_atom_site_aniso_U_22
_atom_site_aniso_U_33
_atom_site_aniso_U_23
_atom_site_aniso_U_13
_atom_site_aniso_U_12
O004 0.0637(13) 0.0471(12) 0.0328(9) 0.0000(8) 0.0089(9) 0.0028(10)
O005 0.0523(11) 0.0427(11) 0.0458(11) 0.0096(9) -0.0111(9) -0.0034(9)
O006 0.0612(12) 0.0381(11) 0.0446(11) -0.0177(9) 0.0010(9) -0.0106(10)
O007 0.0493(11) 0.0306(10) 0.0669(13) 0.0067(9) -0.0038(10) -0.0032(9)
O008 0.0789(14) 0.0317(10) 0.0446(11) -0.0129(8) -0.0022(11) 0.0096(10)
O009 0.0672(14) 0.0646(15) 0.0357(10) 0.0133(10) -0.0039(9) -0.0145(12)
O00A 0.0499(12) 0.0480(12) 0.0651(14) 0.0212(10) -0.0148(10) -0.0177(10)
O00B 0.0631(13) 0.0598(14) 0.0402(11) 0.0028(10) 0.0167(9) -0.0010(11)
O00C 0.0722(14) 0.0467(12) 0.0521(12) 0.0041(10) 0.0254(11) -0.0015(11)
O00D 0.0548(12) 0.0423(12) 0.0642(13) -0.0049(10) -0.0106(10) 0.0006(10)
O00F 0.0446(11) 0.0662(15) 0.0617(14) -0.0051(11) 0.0112(10) 0.0039(10)
N00G 0.0411(12) 0.0331(12) 0.0432(12) 0.0001(10) -0.0079(10) 0.0041(10)
O00H 0.0969(19) 0.0728(17) 0.0410(12) -0.0121(11) -0.0205(12) 0.0259(15)
N00I 0.0415(12) 0.0410(13) 0.0452(13) 0.0084(10) -0.0087(10) -0.0081(10)
N00K 0.0438(12) 0.0330(12) 0.0424(12) 0.0086(10) -0.0056(10) 0.0020(10)
N00L 0.0383(11) 0.0400(13) 0.0450(13) 0.0116(10) -0.0001(10) 0.0058(10)
N00M 0.0495(13) 0.0365(12) 0.0434(12) -0.0098(10) 0.0018(10) 0.0075(10)
N00N 0.0452(12) 0.0466(14) 0.0374(12) -0.0087(10) -0.0037(10) 0.0013(11)
N00O 0.0537(14) 0.0444(13) 0.0346(12) -0.0037(10) 0.0040(10) 0.0119(11)
N00P 0.0610(15) 0.0429(13) 0.0335(12) 0.0087(10) -0.0042(11) -0.0058(12)
N00Q 0.0362(12) 0.0371(13) 0.0665(16) 0.0036(11) -0.0085(11) -0.0057(10)
N00R 0.0567(14) 0.0505(15) 0.0356(12) -0.0156(11) -0.0078(10) 0.0077(12)
N00S 0.0478(13) 0.0535(15) 0.0418(13) -0.0072(11) 0.0083(10) 0.0072(12)
N00T 0.0442(13) 0.0535(16) 0.0572(16) 0.0025(12) 0.0068(11) -0.0056(12)
N00V 0.0506(14) 0.0389(14) 0.0579(15) -0.0104(12) -0.0204(12) 0.0057(11)
C00W 0.0395(13) 0.0252(12) 0.0297(12) -0.0027(10) -0.0050(10) 0.0020(10)
N00X 0.0463(13) 0.0472(15) 0.0565(15) 0.0078(12) 0.0044(11) -0.0045(11)
N00Y 0.0677(16) 0.0623(17) 0.0301(12) -0.0002(11) 0.0000(11) 0.0155(14)
C00Z 0.0353(12) 0.0283(12) 0.0288(12) 0.0000(10) -0.0060(9) 0.0032(10)
C010 0.0372(12) 0.0255(12) 0.0310(12) 0.0010(10) -0.0050(10) 0.0009(10)
C011 0.0327(12) 0.0336(13) 0.0286(12) 0.0005(10) -0.0038(9) -0.0067(10)
C012 0.0389(13) 0.0347(13) 0.0292(12) 0.0033(10) -0.0070(10) -0.0034(11)
C013 0.0364(12) 0.0268(12) 0.0340(13) -0.0031(10) -0.0033(10) 0.0003(10)
C014 0.0379(13) 0.0298(13) 0.0309(12) -0.0030(10) -0.0066(10) 0.0012(10)
C015 0.0372(12) 0.0311(13) 0.0286(12) 0.0003(10) -0.0056(10) 0.0011(10)
C016 0.0298(12) 0.0342(13) 0.0380(13) 0.0049(11) 0.0025(10) 0.0031(10)
C017 0.0390(13) 0.0287(13) 0.0322(12) -0.0031(10) -0.0056(10) 0.0036(11)
C018 0.0347(12) 0.0268(12) 0.0312(12) -0.0015(10) -0.0031(10) 0.0020(10)
C019 0.0369(12) 0.0298(12) 0.0301(12) -0.0023(10) -0.0006(10) 0.0001(10)
C01A 0.0375(13) 0.0364(14) 0.0284(12) -0.0051(10) -0.0079(10) -0.0054(11)
C01B 0.0364(12) 0.0299(13) 0.0361(13) -0.0005(10) -0.0036(10) -0.0021(11)
C01C 0.0389(13) 0.0307(13) 0.0277(12) 0.0018(10) -0.0070(10) -0.0028(11)
C01D 0.0349(12) 0.0273(12) 0.0348(13) -0.0035(10) -0.0073(10) -0.0002(10)
C01E 0.0416(13) 0.0364(14) 0.0279(12) -0.0013(10) -0.0022(10) -0.0080(11)
C01F 0.0399(13) 0.0324(13) 0.0283(12) -0.0013(10) -0.0043(10) -0.0022(11)
C01G 0.0369(13) 0.0314(13) 0.0369(13) -0.0046(11) -0.0049(10) 0.0090(11)
C01H 0.0380(13) 0.0328(13) 0.0337(13) 0.0019(10) 0.0045(10) 0.0037(11)
C01I 0.0464(14) 0.0383(14) 0.0311(12) 0.0072(11) -0.0040(11) -0.0053(12)
C01J 0.0335(12) 0.0346(13) 0.0319(12) 0.0045(10) -0.0021(10) 0.0019(11)
C01K 0.0409(13) 0.0294(13) 0.0357(13) 0.0010(10) -0.0042(10) 0.0017(11)
C01L 0.0436(14) 0.0334(14) 0.0345(13) -0.0003(11) -0.0044(11) 0.0082(12)
C01M 0.0322(12) 0.0343(13) 0.0350(13) 0.0006(10) -0.0011(10) -0.0008(10)
N01N 0.080(2) 0.0632(18) 0.0404(14) 0.0032(13) -0.0048(13) 0.0282(15)
C01O 0.0493(15) 0.0261(12) 0.0354(13) -0.0034(10) -0.0063(11) -0.0041(11)
C01P 0.0351(12) 0.0375(14) 0.0327(12) 0.0054(11) 0.0004(10) 0.0004(11)
C01Q 0.0382(13) 0.0346(14) 0.0386(14) -0.0015(11) 0.0018(11) -0.0041(11)
C01R 0.0476(15) 0.0349(14) 0.0333(13) 0.0009(11) -0.0024(11) -0.0015(12)
C01S 0.0401(13) 0.0364(14) 0.0346(13) -0.0053(11) -0.0061(10) 0.0033(11)
C01T 0.0346(12) 0.0314(13) 0.0359(13) 0.0020(10) 0.0016(10) 0.0021(10)
C01U 0.0394(13) 0.0279(12) 0.0346(13) -0.0015(10) -0.0055(10) 0.0035(11)
C01V 0.0373(13) 0.0337(14) 0.0368(13) -0.0040(11) -0.0033(10) 0.0021(11)
C01W 0.0416(13) 0.0329(13) 0.0340(13) -0.0003(10) 0.0060(10) 0.0088(11)
C01X 0.0425(14) 0.0300(13) 0.0356(13) -0.0020(10) -0.0084(11) -0.0037(11)
C01Y 0.0376(13) 0.0342(13) 0.0351(13) 0.0007(11) 0.0033(10) 0.0016(11)
C01Z 0.0515(16) 0.0403(15) 0.0306(13) 0.0005(11) -0.0118(11) -0.0004(13)
C020 0.0388(13) 0.0348(14) 0.0436(14) -0.0046(12) -0.0049(11) 0.0075(11)
C021 0.0510(15) 0.0374(14) 0.0329(13) 0.0042(11) -0.0044(11) -0.0003(12)
C022 0.0417(14) 0.0388(15) 0.0314(13) 0.0024(11) -0.0075(10) -0.0009(12)
C023 0.0438(14) 0.0270(13) 0.0412(14) -0.0003(11) 0.0010(11) -0.0007(11)
C024 0.0417(14) 0.0332(14) 0.0367(13) -0.0035(11) -0.0092(11) 0.0084(11)
C025 0.0321(12) 0.0389(15) 0.0472(15) -0.0056(12) -0.0090(11) -0.0028(11)
C026 0.0322(12) 0.0340(14) 0.0527(16) -0.0091(12) -0.0047(11) -0.0014(11)
C027 0.0375(14) 0.0381(15) 0.0568(17) -0.0048(13) -0.0083(12) 0.0027(12)
C028 0.0436(14) 0.0341(14) 0.0420(14) 0.0031(11) -0.0019(11) 0.0091(12)
C029 0.0501(15) 0.0377(15) 0.0391(14) -0.0051(12) 0.0065(12) -0.0053(13)
C02A 0.0399(14) 0.0322(14) 0.0461(15) -0.0082(12) -0.0039(11) 0.0026(11)
C02B 0.0334(12) 0.0367(14) 0.0405(14) 0.0051(11) 0.0005(10) 0.0047(11)
C02C 0.0473(15) 0.0298(13) 0.0373(14) 0.0021(11) -0.0073(11) -0.0031(11)
C02D 0.0493(15) 0.0337(14) 0.0322(13) 0.0018(11) -0.0020(11) 0.0058(12)
C02E 0.0430(14) 0.0410(15) 0.0300(13) -0.0023(11) -0.0053(11) 0.0001(12)
C02F 0.0398(13) 0.0377(14) 0.0367(13) 0.0080(11) -0.0055(11) 0.0002(12)
C02G 0.0451(14) 0.0354(14) 0.0361(14) -0.0012(11) 0.0053(11) 0.0085(12)
C02H 0.0343(13) 0.0400(15) 0.0483(15) -0.0028(12) -0.0095(11) 0.0057(12)
C02I 0.0364(13) 0.0374(14) 0.0448(15) -0.0019(12) 0.0023(11) 0.0007(11)
C02J 0.0430(14) 0.0343(14) 0.0438(15) -0.0044(12) -0.0015(11) -0.0124(12)
C02K 0.0370(13) 0.0356(14) 0.0499(16) 0.0082(12) -0.0013(12) -0.0044(11)
C02L 0.0461(15) 0.0368(15) 0.0390(14) 0.0009(11) 0.0106(11) 0.0048(12)
C02M 0.0473(15) 0.0383(15) 0.0354(13) 0.0030(11) -0.0068(11) 0.0012(12)
C02N 0.0480(15) 0.0297(13) 0.0408(14) -0.0076(11) -0.0003(11) 0.0029(12)
C02O 0.0365(13) 0.0392(15) 0.0442(15) 0.0008(12) -0.0018(11) 0.0005(12)
C02P 0.0403(14) 0.0413(16) 0.0475(15) 0.0015(12) 0.0052(12) 0.0034(12)
C02Q 0.0493(15) 0.0378(15) 0.0379(14) -0.0048(12) -0.0078(12) 0.0069(12)
C02R 0.0515(16) 0.0428(16) 0.0374(14) 0.0020(12) -0.0113(12) 0.0090(13)
C02S 0.0314(12) 0.0396(15) 0.0531(16) -0.0030(13) -0.0036(11) -0.0041(11)
C02T 0.0537(17) 0.0349(14) 0.0427(15) -0.0022(12) -0.0150(12) 0.0101(13)
C02U 0.0451(15) 0.0314(14) 0.0515(16) 0.0056(12) -0.0095(12) -0.0003(12)
C02V 0.0373(14) 0.0380(15) 0.0538(16) -0.0035(13) 0.0125(12) -0.0033(12)
C02W 0.0450(15) 0.0329(14) 0.0471(15) 0.0012(12) -0.0108(12) 0.0033(12)
C02X 0.0424(14) 0.0453(16) 0.0452(15) -0.0037(13) -0.0119(12) 0.0053(13)
C02Y 0.0388(14) 0.0381(15) 0.0594(18) -0.0085(13) -0.0188(13) 0.0019(12)
C02Z 0.0411(15) 0.0388(15) 0.0520(16) -0.0099(13) -0.0166(12) 0.0017(12)
C030 0.0385(14) 0.0408(16) 0.0541(17) -0.0061(13) -0.0133(12) 0.0072(12)
C031 0.0299(13) 0.0516(17) 0.0575(17) -0.0100(14) 0.0007(12) -0.0041(12)
C032 0.0473(16) 0.0337(15) 0.0591(18) -0.0007(13) 0.0031(13) 0.0056(12)
C033 0.0361(13) 0.0433(16) 0.0514(16) 0.0069(13) -0.0095(12) -0.0062(12)
C034 0.0448(15) 0.0362(15) 0.0472(15) 0.0100(12) -0.0068(12) -0.0001(12)
C035 0.0488(16) 0.0378(15) 0.0513(17) -0.0079(13) -0.0200(13) -0.0026(13)
C036 0.0364(14) 0.0451(17) 0.0632(19) -0.0071(14) -0.0047(13) 0.0083(13)
C037 0.0524(16) 0.0374(15) 0.0441(15) 0.0159(12) -0.0021(12) -0.0033(13)
C038 0.0504(16) 0.0400(16) 0.0489(16) -0.0079(13) -0.0149(13) 0.0139(13)
C039 0.0388(14) 0.0455(17) 0.0577(18) -0.0118(14) -0.0147(13) 0.0037(13)
C03A 0.0427(15) 0.0415(16) 0.0513(16) -0.0130(13) -0.0177(12) 0.0017(13)
C03B 0.0432(15) 0.0411(16) 0.0472(15) -0.0117(13) -0.0182(12) 0.0030(12)
C03C 0.0477(15) 0.0321(14) 0.0467(15) -0.0014(12) 0.0078(12) 0.0033(12)
C03D 0.0545(17) 0.0418(16) 0.0423(15) 0.0108(13) 0.0000(13) 0.0089(13)
C03E 0.0640(19) 0.0408(16) 0.0399(15) 0.0013(12) -0.0133(13) 0.0203(14)
C03F 0.0401(14) 0.0418(16) 0.0534(17) -0.0037(13) 0.0018(12) -0.0064(12)
C03G 0.0400(14) 0.0391(16) 0.0644(19) 0.0058(14) -0.0115(13) -0.0036(12)
C03H 0.0408(15) 0.0539(18) 0.0555(18) 0.0055(14) -0.0053(13) -0.0093(14)
C03I 0.0642(18) 0.0275(14) 0.0438(15) -0.0006(11) 0.0011(13) 0.0117(13)
C03J 0.0623(18) 0.0476(17) 0.0402(15) 0.0158(13) -0.0069(13) -0.0031(15)
C03K 0.0500(16) 0.0417(17) 0.0538(17) -0.0159(14) -0.0213(13) 0.0058(14)
C03L 0.075(2) 0.0438(17) 0.0431(16) 0.0041(13) -0.0092(15) 0.0138(16)
C03M 0.0518(17) 0.0499(18) 0.0503(17) -0.0060(14) 0.0046(13) 0.0088(14)
C03N 0.0534(17) 0.061(2) 0.0401(15) -0.0022(14) 0.0063(13) 0.0082(15)
C03O 0.0546(17) 0.0381(16) 0.067(2) -0.0134(15) -0.0216(15) 0.0093(14)
C03P 0.0652(19) 0.0556(19) 0.0348(14) -0.0024(13) -0.0022(13) 0.0043(16)
C03Q 0.078(2) 0.0547(19) 0.0420(17) -0.0050(14) -0.0192(15) 0.0268(18)
C03R 0.0539(17) 0.0484(18) 0.0566(18) -0.0160(14) 0.0036(14) 0.0124(14)
C03S 0.0644(19) 0.062(2) 0.0345(14) -0.0008(14) 0.0047(13) 0.0107(16)
C03T 0.0416(15) 0.0356(16) 0.088(2) -0.0078(16) -0.0188(15) -0.0027(13)
C03U 0.0605(18) 0.058(2) 0.0438(16) -0.0187(14) 0.0108(14) 0.0090(16)
C03V 0.0529(17) 0.067(2) 0.0500(17) 0.0036(16) 0.0156(14) 0.0079(16)
C03W 0.0443(16) 0.0531(19) 0.075(2) 0.0085(17) 0.0040(15) -0.0054(14)
C03X 0.0584(18) 0.056(2) 0.0545(18) 0.0060(15) 0.0111(15) -0.0054(15)
C03Y 0.0506(17) 0.062(2) 0.066(2) -0.0181(17) -0.0221(15) 0.0168(16)
C03Z 0.0425(16) 0.0474(18) 0.082(2) 0.0115(16) -0.0007(15) -0.0133(14)
C040 0.084(2) 0.066(2) 0.0311(14) -0.0149(14) -0.0078(15) 0.0145(19)
C041 0.071(2) 0.067(2) 0.060(2) -0.0226(18) -0.0329(18) 0.0243(19)
C042 0.071(2) 0.065(2) 0.0364(15) -0.0160(15) -0.0143(14) 0.0095(17)
C043 0.085(2) 0.066(2) 0.0427(17) 0.0130(16) 0.0060(16) 0.0169(19)
C044 0.085(2) 0.079(3) 0.0298(15) 0.0072(15) 0.0064(15) 0.020(2)

loop_
_atom_type_symbol
_atom_type_description
_atom_type_scat_dispersion_real
_atom_type_scat_dispersion_imag
_atom_type_scat_source
C C 0.0181 0.0091 'International Tables Vol C Tables 4.2.6.8 and 6.1.1.4'
H H 0.0000 0.0000 'International Tables Vol C Tables 4.2.6.8 and 6.1.1.4'
N N 0.0311 0.0180 'International Tables Vol C Tables 4.2.6.8 and 6.1.1.4'
O O 0.0492 0.0322 'International Tables Vol C Tables 4.2.6.8 and 6.1.1.4'

loop_
_geom_angle_atom_site_label_1
_geom_angle_atom_site_label_2
_geom_angle_atom_site_label_3
_geom_angle
C01E O004 H004 109.5
C028 O005 H005 109.5
C01O O006 H006 109.5
C02C O007 H007 109.5
C02N O008 H008 109.5
C021 O009 H009 109.5
C02K O00A H00A 109.5
C02L O00B H00B 109.5
C029 O00C H00C 109.5
C035 O00D H00D 109.5
C031 O00F H00F 109.5
C01L N00G C02W 119.5(2)
C03Q O00H H00H 109.5
C022 N00I C03H 117.5(3)
C02U N00K C034 110.1(2)
C02U N00K C037 115.0(2)
C034 N00K C037 115.2(2)
C02B N00L C03D 117.1(2)
C02A N00M C03R 118.1(3)
C02E N00N C03M 117.8(2)
C02G N00O C03P 115.9(3)
C02M N00P C03J 117.7(3)
C03G N00Q C03T 110.8(2)
C03G N00Q C03Z 114.3(2)
C03Z N00Q C03T 114.2(2)
C02Q N00R C042 120.0(3)
C03N N00S C03V 111.2(3)
C03U N00S C03N 115.3(3)
C03U N00S C03V 113.4(2)
C03F N00T C03X 120.8(3)
C03K N00V C03O 121.0(3)
C014 C00W C00Z 120.3(2)
C014 C00W C01X 117.0(2)
C01X C00W C00Z 122.3(2)
C02O N00X C03W 117.8(3)
C03S N00Y C040 115.5(3)
C03S N00Y C044 111.3(3)
C044 N00Y C040 114.2(3)
C00W C00Z C013 112.2(2)
C018 C00Z C00W 124.3(2)
C018 C00Z C013 123.3(2)
C01D C010 C018 123.2(2)
C01D C010 C01Q 116.9(2)
C01Q C010 C018 119.9(2)
C012 C011 C01B 117.7(2)
C012 C011 C01J 118.3(2)
C01B C011 C01J 124.0(2)
C011 C012 H012 118.7
C011 C012 C01A 122.6(2)
C01A C012 H012 118.7
C01U C013 C00Z 124.8(2)
C01U C013 C02D 116.6(2)
C02D C013 C00Z 118.6(2)
C00W C014 H014 118.5
C00W C014 C01K 123.0(2)
C01K C014 H014 118.5
C01C C015 H015 119.1
C01F C015 H015 119.1
C01F C015 C01C 121.7(2)
C01M C016 C02B 119.2(2)
C01M C016 C02K 119.1(2)
C02K C016 C02B 121.7(2)
C01D C017 C02A 119.8(2)
C01O C017 C01D 119.0(2)
C01O C017 C02A 121.1(2)
C00Z C018 C010 123.7(2)
C00Z C018 C019 122.0(2)
C019 C018 C010 114.2(2)
C01V C019 C018 120.7(2)
C01V C019 C023 117.2(2)
C023 C019 C018 121.8(2)
C012 C01A C02E 119.4(2)
C01E C01A C012 118.8(2)
C01E C01A C02E 121.7(2)
C011 C01B H01B 119.5
C01I C01B C011 120.9(2)
C01I C01B H01B 119.5
C015 C01C C022 119.7(2)
C015 C01C C02C 119.2(2)
C02C C01C C022 121.0(2)
C010 C01D C017 122.4(2)
C010 C01D H01D 118.8
C017 C01D H01D 118.8
O004 C01E C01A 121.5(2)
O004 C01E C01I 119.3(2)
C01I C01E C01A 119.2(2)
C015 C01F C01P 122.3(2)
C015 C01F C02P 117.8(2)
C02P C01F C01P 119.7(2)
C024 C01G C01L 120.0(2)
C024 C01G C028 118.6(2)
C028 C01G C01L 121.3(2)
C01Y C01H C01P 117.7(2)
C01Y C01H C02I 118.1(2)
C02I C01H C01P 124.1(2)
C01B C01I C01E 120.7(2)
C01B C01I H01I 119.7
C01E C01I H01I 119.7
C011 C01J C01T 114.6(2)
C01P C01J C011 123.0(2)
C01P C01J C01T 122.1(2)
C014 C01K C021 118.4(2)
C014 C01K C02O 120.0(2)
C021 C01K C02O 121.2(2)
N00G C01L C01G 122.1(2)
N00G C01L H01L 119.0
C01G C01L H01L 119.0
C016 C01M H01M 119.1
C01T C01M C016 121.9(2)
C01T C01M H01M 119.1
C03L N01N C043 121.3(3)
O006 C01O C017 121.0(3)
O006 C01O C02J 119.8(2)
C02J C01O C017 119.2(2)
C01F C01P C01H 113.8(2)
C01J C01P C01F 124.2(2)
C01J C01P C01H 121.6(2)
C010 C01Q H01Q 118.9
C02J C01Q C010 122.2(2)
C02J C01Q H01Q 118.9
C01V C01R C029 119.0(2)
C01V C01R C02M 119.7(3)
C029 C01R C02M 120.7(3)
C01U C01S C02Q 120.8(2)
C02N C01S C01U 119.3(2)
C02N C01S C02Q 119.8(2)
C01M C01T C01J 122.5(2)
C01M C01T C02F 117.7(2)
C02F C01T C01J 119.9(2)
C013 C01U C01S 122.5(2)
C013 C01U H01U 118.8
C01S C01U H01U 118.8
C019 C01V C01R 122.6(2)
C019 C01V H01V 118.7
C01R C01V H01V 118.7
C01Y C01W C02G 119.1(2)
C02L C01W C01Y 118.9(2)
C02L C01W C02G 121.9(2)
C00W C01X H01X 119.2
C01Z C01X C00W 121.6(2)
C01Z C01X H01X 119.2
C01H C01Y C01W 121.9(2)
C01H C01Y H01Y 119.1
C01W C01Y H01Y 119.1
C01X C01Z H01Z 119.6
C01X C01Z C021 120.8(2)
C021 C01Z H01Z 119.6
C024 C020 C02H 119.8(2)
C024 C020 C02X 116.9(3)
C02X C020 C02H 123.3(2)
O009 C021 C01K 121.1(3)
O009 C021 C01Z 119.7(2)
C01Z C021 C01K 119.2(2)
N00I C022 C01C 122.7(3)
N00I C022 H022 118.7
C01C C022 H022 118.7
C019 C023 H023 119.0
C03C C023 C019 121.9(2)
C03C C023 H023 119.0
C01G C024 C020 123.0(2)
C01G C024 H024 118.5
C020 C024 H024 118.5
C026 C025 C027 117.6(3)
C026 C025 C02H 123.4(3)
C027 C025 C02H 119.0(3)
C025 C026 H026 119.1
C02S C026 C025 121.7(3)
C02S C026 H026 119.1
C025 C027 H027 119.0
C036 C027 C025 122.0(3)
C036 C027 H027 119.0
O005 C028 C01G 122.5(2)
O005 C028 C02R 118.4(2)
C02R C028 C01G 119.1(3)
O00C C029 C01R 122.7(3)
O00C C029 C03C 118.5(3)
C03C C029 C01R 118.8(3)
N00M C02A C017 122.3(3)
N00M C02A H02A 118.9
C017 C02A H02A 118.9
N00L C02B C016 122.9(2)
N00L C02B H02B 118.6
C016 C02B H02B 118.6
O007 C02C C01C 121.6(2)
O007 C02C C032 119.2(2)
C032 C02C C01C 119.2(2)
C013 C02D H02D 118.9
C03I C02D C013 122.1(2)
C03I C02D H02D 118.9
N00N C02E C01A 122.6(3)
N00N C02E H02E 118.7
C01A C02E H02E 118.7
C01T C02F H02F 119.1
C033 C02F C01T 121.7(2)
C033 C02F H02F 119.1
N00O C02G C01W 122.3(3)
N00O C02G H02G 118.8
C01W C02G H02G 118.8
C025 C02H C020 114.0(2)
C030 C02H C020 123.1(3)
C030 C02H C025 122.9(3)
C01H C02I H02I 119.7
C02V C02I C01H 120.7(2)
C02V C02I H02I 119.7
C01O C02J H02J 119.9
C01Q C02J C01O 120.3(2)
C01Q C02J H02J 119.9
O00A C02K C016 121.7(2)
O00A C02K C033 118.9(2)
C033 C02K C016 119.4(2)
O00B C02L C01W 121.5(3)
O00B C02L C02V 118.9(2)
C02V C02L C01W 119.5(2)
N00P C02M C01R 122.0(3)
N00P C02M H02M 119.0
C01R C02M H02M 119.0
O008 C02N C01S 122.2(2)
O008 C02N C03I 119.3(2)
C03I C02N C01S 118.5(2)
N00X C02O C01K 122.3(3)
N00X C02O H02O 118.8
C01K C02O H02O 118.8
C01F C02P H02P 119.3
C032 C02P C01F 121.4(3)
C032 C02P H02P 119.3
N00R C02Q C01S 120.6(3)
N00R C02Q H02Q 119.7
C01S C02Q H02Q 119.7
C028 C02R H02R 119.7
C02X C02R C028 120.6(2)
C02X C02R H02R 119.7
C026 C02S C031 119.4(3)
C026 C02S C03F 120.2(3)
C031 C02S C03F 120.1(3)
C038 C02T H02T 119.0
C038 C02T C03E 121.9(3)
C03E C02T H02T 119.0
N00K C02U H02C 109.1
N00K C02U H02H 109.1
N00K C02U C02W 112.3(2)
H02C C02U H02H 107.9
C02W C02U H02C 109.1
C02W C02U H02H 109.1
C02I C02V H02V 119.6
C02L C02V C02I 120.8(2)
C02L C02V H02V 119.6
N00G C02W C02U 110.1(2)
N00G C02W H02K 109.6
N00G C02W H02L 109.6
C02U C02W H02K 109.6
C02U C02W H02L 109.6
H02K C02W H02L 108.2
C020 C02X H02X 119.1
C02R C02X C020 121.8(3)
C02R C02X H02X 119.1
C02Z C02Y H02Y 119.3
C039 C02Y H02Y 119.3
C039 C02Y C02Z 121.4(3)
C02Y C02Z C030 123.2(3)
C02Y C02Z C03A 117.6(3)
C03A C02Z C030 119.1(3)
C02H C030 C02Z 122.5(3)
C02H C030 C038 124.5(3)
C038 C030 C02Z 113.0(2)
O00F C031 C02S 121.5(3)
O00F C031 C036 119.3(3)
C036 C031 C02S 119.2(3)
C02C C032 C02P 120.7(3)
C02C C032 H032 119.7
C02P C032 H032 119.7
C02F C033 C02K 120.1(2)
C02F C033 H033 119.9
C02K C033 H033 119.9
N00K C034 H03A 109.2
N00K C034 H03B 109.2
N00K C034 C03D 112.1(2)
H03A C034 H03B 107.9
C03D C034 H03A 109.2
C03D C034 H03B 109.2
O00D C035 C039 118.6(3)
O00D C035 C03B 121.5(3)
C03B C035 C039 119.9(3)
C027 C036 C031 120.0(3)
C027 C036 H036 120.0
C031 C036 H036 120.0
N00K C037 H03C 109.2
N00K C037 H03D 109.2
N00K C037 C03J 112.1(2)
H03C C037 H03D 107.9
C03J C037 H03C 109.2
C03J C037 H03D 109.2
C02T C038 C030 125.1(3)
C02T C038 C03Y 117.2(3)
C03Y C038 C030 117.6(3)
C02Y C039 C035 120.1(3)
C02Y C039 H039 120.0
C035 C039 H039 120.0
C02Z C03A H03E 118.8
C03B C03A C02Z 122.4(3)
C03B C03A H03E 118.8
C035 C03B C03K 121.2(3)
C03A C03B C035 118.6(3)
C03A C03B C03K 120.3(3)
C023 C03C C029 120.5(3)
C023 C03C H03F 119.8
C029 C03C H03F 119.8
N00L C03D C034 110.1(2)
N00L C03D H03G 109.6
N00L C03D H03H 109.6
C034 C03D H03G 109.6
C034 C03D H03H 109.6
H03G C03D H03H 108.1
C02T C03E C03L 119.9(3)
C02T C03E C03Q 119.1(3)
C03Q C03E C03L 120.7(3)
N00T C03F C02S 121.1(3)
N00T C03F H03I 119.4
C02S C03F H03I 119.4
N00Q C03G H03J 109.2
N00Q C03G H03K 109.2
N00Q C03G C03H 112.1(3)
H03J C03G H03K 107.9
C03H C03G H03J 109.2
C03H C03G H03K 109.2
N00I C03H C03G 109.6(3)
N00I C03H H03L 109.7
N00I C03H H03M 109.7
C03G C03H H03L 109.7
C03G C03H H03M 109.7
H03L C03H H03M 108.2
C02D C03I C02N 120.9(3)
C02D C03I H03N 119.5
C02N C03I H03N 119.5
N00P C03J C037 109.3(2)
N00P C03J H03O 109.8
N00P C03J H03P 109.8
C037 C03J H03O 109.8
C037 C03J H03P 109.8
H03O C03J H03P 108.3
N00V C03K C03B 120.0(3)
N00V C03K H03Q 120.0
C03B C03K H03Q 120.0
N01N C03L C03E 120.6(3)
N01N C03L H03R 119.7
C03E C03L H03R 119.7
N00N C03M H03S 109.6
N00N C03M H03T 109.6
N00N C03M C03N 110.3(3)
H03S C03M H03T 108.1
C03N C03M H03S 109.6
C03N C03M H03T 109.6
N00S C03N C03M 113.2(3)
N00S C03N H03U 108.9
N00S C03N H03V 108.9
C03M C03N H03U 108.9
C03M C03N H03V 108.9
H03U C03N H03V 107.7
N00V C03O H03W 109.7
N00V C03O H03X 109.7
N00V C03O C03T 109.6(3)
H03W C03O H03X 108.2
C03T C03O H03W 109.7
C03T C03O H03X 109.7
N00O C03P H03Y 109.6
N00O C03P H 109.6
N00O C03P C03S 110.4(3)
H03Y C03P H 108.1
C03S C03P H03Y 109.6
C03S C03P H 109.6
O00H C03Q C03E 121.4(4)
O00H C03Q C041 119.4(3)
C041 C03Q C03E 119.2(3)
N00M C03R H03Z 109.8
N00M C03R HA 109.8
N00M C03R C03U 109.4(2)
H03Z C03R HA 108.2
C03U C03R H03Z 109.8
C03U C03R HA 109.8
N00Y C03S C03P 112.3(3)
N00Y C03S H03 109.1
N00Y C03S HB 109.1
C03P C03S H03 109.1
C03P C03S HB 109.1
H03 C03S HB 107.9
N00Q C03T C03O 112.8(2)
N00Q C03T H0AA 109.0
N00Q C03T HC 109.0
C03O C03T H0AA 109.0
C03O C03T HC 109.0
H0AA C03T HC 107.8
N00S C03U C03R 111.3(2)
N00S C03U H1AA 109.4
N00S C03U HD 109.4
C03R C03U H1AA 109.4
C03R C03U HD 109.4
H1AA C03U HD 108.0
N00S C03V H2AA 108.7
N00S C03V HE 108.7
N00S C03V C03X 114.2(3)
H2AA C03V HE 107.6
C03X C03V H2AA 108.7
C03X C03V HE 108.7
N00X C03W H3AA 110.0
N00X C03W HF 110.0
N00X C03W C03Z 108.6(2)
H3AA C03W HF 108.4
C03Z C03W H3AA 110.0
C03Z C03W HF 110.0
N00T C03X C03V 109.2(3)
N00T C03X H4AA 109.8
N00T C03X HG 109.8
C03V C03X H4AA 109.8
C03V C03X HG 109.8
H4AA C03X HG 108.3
C038 C03Y H5AA 118.9
C041 C03Y C038 122.3(4)
C041 C03Y H5AA 118.9
N00Q C03Z C03W 111.6(3)
N00Q C03Z H6AA 109.3
N00Q C03Z HH 109.3
C03W C03Z H6AA 109.3
C03W C03Z HH 109.3
H6AA C03Z HH 108.0
N00Y C040 H04A 109.2
N00Y C040 H04B 109.2
N00Y C040 C042 111.9(3)
H04A C040 H04B 107.9
C042 C040 H04A 109.2
C042 C040 H04B 109.2
C03Q C041 H041 119.8
C03Y C041 C03Q 120.3(3)
C03Y C041 H041 119.8
N00R C042 C040 109.6(3)
N00R C042 H04C 109.7
N00R C042 H04D 109.7
C040 C042 H04C 109.7
C040 C042 H04D 109.7
H04C C042 H04D 108.2
N01N C043 H04E 109.9
N01N C043 H04F 109.9
N01N C043 C044 108.9(3)
H04E C043 H04F 108.3
C044 C043 H04E 109.9
C044 C043 H04F 109.9
N00Y C044 C043 113.0(3)
N00Y C044 H04G 109.0
N00Y C044 H04H 109.0
C043 C044 H04G 109.0
C043 C044 H04H 109.0
H04G C044 H04H 107.8

loop_
_geom_bond_atom_site_label_1
_geom_bond_atom_site_label_2
_geom_bond_distance
O004 H004 0.8200
O004 C01E 1.357(3)
O005 H005 0.8200
O005 C028 1.346(3)
O006 H006 0.8200
O006 C01O 1.348(3)
O007 H007 0.8200
O007 C02C 1.348(3)
O008 H008 0.8200
O008 C02N 1.340(3)
O009 H009 0.8200
O009 C021 1.336(3)
O00A H00A 0.8200
O00A C02K 1.350(3)
O00B H00B 0.8200
O00B C02L 1.354(3)
O00C H00C 0.8200
O00C C029 1.340(3)
O00D H00D 0.8200
O00D C035 1.357(4)
O00F H00F 0.8200
O00F C031 1.341(4)
N00G C01L 1.275(4)
N00G C02W 1.460(3)
O00H H00H 0.8200
O00H C03Q 1.345(4)
N00I C022 1.273(4)
N00I C03H 1.456(4)
N00K C02U 1.461(4)
N00K C034 1.472(3)
N00K C037 1.472(4)
N00L C02B 1.280(3)
N00L C03D 1.463(3)
N00M C02A 1.278(3)
N00M C03R 1.468(4)
N00N C02E 1.275(4)
N00N C03M 1.463(4)
N00O C02G 1.283(3)
N00O C03P 1.459(4)
N00P C02M 1.285(4)
N00P C03J 1.443(4)
N00Q C03G 1.460(4)
N00Q C03T 1.472(4)
N00Q C03Z 1.463(4)
N00R C02Q 1.280(4)
N00R C042 1.459(4)
N00S C03N 1.465(4)
N00S C03U 1.463(4)
N00S C03V 1.465(4)
N00T C03F 1.271(4)
N00T C03X 1.458(4)
N00V C03K 1.278(4)
N00V C03O 1.467(4)
C00W C00Z 1.495(3)
C00W C014 1.388(4)
C00W C01X 1.410(3)
N00X C02O 1.281(4)
N00X C03W 1.468(4)
N00Y C03S 1.461(4)
N00Y C040 1.473(5)
N00Y C044 1.468(4)
C00Z C013 1.500(3)
C00Z C018 1.353(3)
C010 C018 1.502(3)
C010 C01D 1.382(4)
C010 C01Q 1.401(4)
C011 C012 1.376(4)
C011 C01B 1.401(3)
C011 C01J 1.496(3)
C012 H012 0.9300
C012 C01A 1.399(4)
C013 C01U 1.386(3)
C013 C02D 1.404(4)
C014 H014 0.9300
C014 C01K 1.394(4)
C015 H015 0.9300
C015 C01C 1.394(4)
C015 C01F 1.391(4)
C016 C01M 1.393(4)
C016 C02B 1.457(3)
C016 C02K 1.398(4)
C017 C01D 1.408(3)
C017 C01O 1.403(4)
C017 C02A 1.451(4)
C018 C019 1.497(3)
C019 C01V 1.381(4)
C019 C023 1.406(4)
C01A C01E 1.398(4)
C01A C02E 1.456(4)
C01B H01B 0.9300
C01B C01I 1.384(4)
C01C C022 1.452(4)
C01C C02C 1.416(4)
C01D H01D 0.9300
C01E C01I 1.392(4)
C01F C01P 1.493(4)
C01F C02P 1.401(4)
C01G C01L 1.466(4)
C01G C024 1.377(4)
C01G C028 1.411(4)
C01H C01P 1.502(3)
C01H C01Y 1.389(4)
C01H C02I 1.391(4)
C01I H01I 0.9300
C01J C01P 1.342(4)
C01J C01T 1.498(4)
C01K C021 1.419(4)
C01K C02O 1.449(4)
C01L H01L 0.9300
C01M H01M 0.9300
C01M C01T 1.387(3)
N01N C03L 1.288(4)
N01N C043 1.457(5)
C01O C02J 1.388(4)
C01Q H01Q 0.9300
C01Q C02J 1.381(4)
C01R C01V 1.399(4)
C01R C029 1.413(4)
C01R C02M 1.452(4)
C01S C01U 1.404(4)
C01S C02N 1.403(4)
C01S C02Q 1.458(4)
C01T C02F 1.390(4)
C01U H01U 0.9300
C01V H01V 0.9300
C01W C01Y 1.397(4)
C01W C02G 1.456(4)
C01W C02L 1.396(4)
C01X H01X 0.9300
C01X C01Z 1.375(4)
C01Y H01Y 0.9300
C01Z H01Z 0.9300
C01Z C021 1.391(4)
C020 C024 1.391(4)
C020 C02H 1.497(4)
C020 C02X 1.402(4)
C022 H022 0.9300
C023 H023 0.9300
C023 C03C 1.376(4)
C024 H024 0.9300
C025 C026 1.392(4)
C025 C027 1.400(4)
C025 C02H 1.490(4)
C026 H026 0.9300
C026 C02S 1.390(4)
C027 H027 0.9300
C027 C036 1.384(4)
C028 C02R 1.398(4)
C029 C03C 1.399(4)
C02A H02A 0.9300
C02B H02B 0.9300
C02C C032 1.382(4)
C02D H02D 0.9300
C02D C03I 1.371(4)
C02E H02E 0.9300
C02F H02F 0.9300
C02F C033 1.377(4)
C02G H02G 0.9300
C02H C030 1.349(4)
C02I H02I 0.9300
C02I C02V 1.389(4)
C02J H02J 0.9300
C02K C033 1.390(4)
C02L C02V 1.383(4)
C02M H02M 0.9300
C02N C03I 1.394(4)
C02O H02O 0.9300
C02P H02P 0.9300
C02P C032 1.383(4)
C02Q H02Q 0.9300
C02R H02R 0.9300
C02R C02X 1.361(4)
C02S C031 1.422(4)
C02S C03F 1.454(4)
C02T H02T 0.9300
C02T C038 1.374(5)
C02T C03E 1.399(4)
C02U H02C 0.9700
C02U H02H 0.9700
C02U C02W 1.520(4)
C02V H02V 0.9300
C02W H02K 0.9700
C02W H02L 0.9700
C02X H02X 0.9300
C02Y H02Y 0.9300
C02Y C02Z 1.391(4)
C02Y C039 1.380(4)
C02Z C030 1.497(4)
C02Z C03A 1.399(4)
C030 C038 1.490(4)
C031 C036 1.386(4)
C032 H032 0.9300
C033 H033 0.9300
C034 H03A 0.9700
C034 H03B 0.9700
C034 C03D 1.514(4)
C035 C039 1.400(4)
C035 C03B 1.398(4)
C036 H036 0.9300
C037 H03C 0.9700
C037 H03D 0.9700
C037 C03J 1.531(4)
C038 C03Y 1.416(4)
C039 H039 0.9300
C03A H03E 0.9300
C03A C03B 1.389(4)
C03B C03K 1.472(4)
C03C H03F 0.9300
C03D H03G 0.9700
C03D H03H 0.9700
C03E C03L 1.451(5)
C03E C03Q 1.419(4)
C03F H03I 0.9300
C03G H03J 0.9700
C03G H03K 0.9700
C03G C03H 1.532(4)
C03H H03L 0.9700
C03H H03M 0.9700
C03I H03N 0.9300
C03J H03O 0.9700
C03J H03P 0.9700
C03K H03Q 0.9300
C03L H03R 0.9300
C03M H03S 0.9700
C03M H03T 0.9700
C03M C03N 1.524(4)
C03N H03U 0.9700
C03N H03V 0.9700
C03O H03W 0.9700
C03O H03X 0.9700
C03O C03T 1.514(5)
C03P H03Y 0.9700
C03P H 0.9700
C03P C03S 1.531(4)
C03Q C041 1.383(6)
C03R H03Z 0.9700
C03R HA 0.9700
C03R C03U 1.535(5)
C03S H03 0.9700
C03S HB 0.9700
C03T H0AA 0.9700
C03T HC 0.9700
C03U H1AA 0.9700
C03U HD 0.9700
C03V H2AA 0.9700
C03V HE 0.9700
C03V C03X 1.517(5)
C03W H3AA 0.9700
C03W HF 0.9700
C03W C03Z 1.535(5)
C03X H4AA 0.9700
C03X HG 0.9700
C03Y H5AA 0.9300
C03Y C041 1.361(5)
C03Z H6AA 0.9700
C03Z HH 0.9700
C040 H04A 0.9700
C040 H04B 0.9700
C040 C042 1.519(5)
C041 H041 0.9300
C042 H04C 0.9700
C042 H04D 0.9700
C043 H04E 0.9700
C043 H04F 0.9700
C043 C044 1.510(5)
C044 H04G 0.9700
C044 H04H 0.9700

loop_
_smtbx_masks_void_nr
_smtbx_masks_void_average_x
_smtbx_masks_void_average_y
_smtbx_masks_void_average_z
_smtbx_masks_void_volume
_smtbx_masks_void_count_electrons
1 0.000 -0.133 0.250 393.5 101.5
2 0.000 0.133 0.750 393.5 101.5
3 0.500 0.501 0.250 360.1 133.6
4 0.500 0.499 0.750 360.1 133.6
